data_8105762
loop_
_publ_author_name
'Cuihong, Zhang'
'Yuan, Ge'
'Xiaoping, Huo'
'Liguo, Yang'
'Xin, Li'
'Zongcheng, Miao'

_publ_section_title
;
 Crystal structure of tetramethylammonium
 (2-(3-ethoxy-2-oxidobenzylidene)-1-(2-hydroxybenzoyl)hydrazin-1-ido-\k3
 N,N&#x2032;,O)cobalt(III), C36H40N5O8Co
;
_journal_issue 3
_journal_name_full 'Zeitschrift f\"ur Kristallographie - New Crystal Structures'
_journal_page_first 505
_journal_page_last 507
_journal_paper_doi 10.1515/ncrs-2018-0497
_journal_volume 234
_journal_year 2019
_chemical_formula_sum 'C36 H40 Co N5 O8'
_chemical_formula_weight 729.66
_space_group_crystal_system monoclinic
_space_group_IT_number 14
_space_group_name_Hall '-P 2ybc'
_space_group_name_H-M_alt 'P 1 21/c 1'
_atom_sites_solution_hydrogens geom
_audit_creation_method SHELXL-2014/7
_cell_angle_alpha 90
_cell_angle_beta 101.056(2)
_cell_angle_gamma 90
_cell_formula_units_Z 4
_cell_length_a 17.353(4)
_cell_length_b 11.474(2)
_cell_length_c 18.074(4)
_cell_measurement_reflns_used 7353
_cell_measurement_temperature 296(2)
_cell_measurement_theta_max 25.69
_cell_measurement_theta_min 2.97
_cell_volume 3531.9(13)
_computing_structure_refinement 'SHELXL-2014/7 (Sheldrick, 2014)'
_diffrn_ambient_temperature 296(2)
_diffrn_measured_fraction_theta_full 0.995
_diffrn_measured_fraction_theta_max 0.995
_diffrn_measurement_device_type 'Bruker APEX-II CCD'
_diffrn_measurement_method '\f and \w scans'
_diffrn_radiation_type MoK\a
_diffrn_radiation_wavelength 0.71073
_diffrn_reflns_av_R_equivalents 0.0408
_diffrn_reflns_av_unetI/netI 0.0355
_diffrn_reflns_Laue_measured_fraction_full 0.995
_diffrn_reflns_Laue_measured_fraction_max 0.995
_diffrn_reflns_limit_h_max 18
_diffrn_reflns_limit_h_min -21
_diffrn_reflns_limit_k_max 14
_diffrn_reflns_limit_k_min -13
_diffrn_reflns_limit_l_max 22
_diffrn_reflns_limit_l_min -22
_diffrn_reflns_number 33219
_diffrn_reflns_point_group_measured_fraction_full 0.995
_diffrn_reflns_point_group_measured_fraction_max 0.995
_diffrn_reflns_theta_full 25.242
_diffrn_reflns_theta_max 26.500
_diffrn_reflns_theta_min 4.195
_exptl_absorpt_coefficient_mu 0.544
_exptl_absorpt_correction_T_max 0.7456
_exptl_absorpt_correction_T_min 0.6856
_exptl_absorpt_correction_type multi-scan
_exptl_absorpt_process_details sadabs
_exptl_crystal_colour red
_exptl_crystal_density_diffrn 1.372
_exptl_crystal_description block
_exptl_crystal_F_000 1528
_exptl_crystal_size_max 0.10
_exptl_crystal_size_mid 0.08
_exptl_crystal_size_min 0.06
_refine_diff_density_max 0.466
_refine_diff_density_min -0.461
_refine_diff_density_rms 0.053
_refine_ls_extinction_coef .
_refine_ls_extinction_method none
_refine_ls_goodness_of_fit_ref 1.020
_refine_ls_hydrogen_treatment constr
_refine_ls_matrix_type full
_refine_ls_number_parameters 469
_refine_ls_number_reflns 7286
_refine_ls_number_restraints 2
_refine_ls_restrained_S_all 1.021
_refine_ls_R_factor_all 0.0663
_refine_ls_R_factor_gt 0.0464
_refine_ls_shift/su_max 0.011
_refine_ls_shift/su_mean 0.000
_refine_ls_structure_factor_coef Fsqd
_refine_ls_weighting_details 'w=1/[\s^2^(Fo^2^)+(0.0574P)^2^+2.5708P] where P=(Fo^2^+2Fc^2^)/3'
_refine_ls_weighting_scheme calc
_refine_ls_wR_factor_gt 0.1168
_refine_ls_wR_factor_ref 0.1323
_reflns_Friedel_coverage 0.000
_reflns_Friedel_fraction_full .
_reflns_Friedel_fraction_max .
_reflns_number_gt 5421
_reflns_number_total 7286
_reflns_threshold_expression 'I > 2\s(I)'
_cod_data_source_file suppl_ncrs-2018-0497_suppl.cif
_cod_data_source_block 123_a
_cod_original_cell_volume 3532.0(13)
_cod_original_sg_symbol_H-M 'P 21/c'
_cod_database_code 8105762
_shelx_shelxl_version_number 2014/7
_shelx_space_group_comment
;
The symmetry employed for this shelxl refinement is uniquely defined
by the following loop, which should always be used as a source of
symmetry information in preference to the above space-group names.
They are only intended as comments.
;
_shelx_estimated_absorpt_t_min 0.686
_shelx_estimated_absorpt_t_max 0.746

loop_
_space_group_symop_operation_xyz
'x, y, z'
'-x, y+1/2, -z+1/2'
'-x, -y, -z'
'x, -y-1/2, z-1/2'

loop_
_atom_site_label
_atom_site_type_symbol
_atom_site_fract_x
_atom_site_fract_y
_atom_site_fract_z
_atom_site_U_iso_or_equiv
_atom_site_adp_type
_atom_site_occupancy
_atom_site_site_symmetry_order
_atom_site_calc_flag
_atom_site_refinement_flags_posn
_atom_site_refinement_flags_adp
_atom_site_refinement_flags_occupancy
_atom_site_disorder_assembly
_atom_site_disorder_group
Co1 Co 0.24045(2) 0.25721(3) 0.57882(2) 0.03228(12) Uani 1 1 d . . . . .
N1 N 0.27353(12) 0.48825(18) 0.61118(12) 0.0384(5) Uani 1 1 d . . . . .
O1 O 0.24994(14) 0.70445(19) 0.63845(14) 0.0668(6) Uani 1 1 d . . . . .
H1 H 0.2725 0.6413 0.6434 0.100 Uiso 1 1 calc R U . . .
C1 C -0.02061(17) 0.0614(3) 0.75505(17) 0.0553(8) Uani 1 1 d . . . . .
H1A H -0.0584 0.0030 0.7510 0.066 Uiso 1 1 calc R U . . .
O2 O 0.00632(14) 0.0043(2) 0.63735(12) 0.0659(6) Uani 1 1 d . . . . .
H2 H 0.0329 0.0236 0.6065 0.099 Uiso 1 1 calc R U . . .
N2 N 0.30763(11) 0.37843(18) 0.62017(11) 0.0347(5) Uani 1 1 d . . . . .
C2 C -0.00747(18) 0.1320(3) 0.81745(18) 0.0615(8) Uani 1 1 d . . . . .
H2A H -0.0368 0.1215 0.8550 0.074 Uiso 1 1 calc R U . . .
O3 O 0.18907(10) 0.24943(14) 0.66318(9) 0.0368(4) Uani 1 1 d . . . . .
N3 N 0.11436(12) 0.11507(18) 0.58660(11) 0.0369(5) Uani 1 1 d . . . . .
C3 C 0.0489(2) 0.2184(3) 0.82504(19) 0.0659(9) Uani 1 1 d . . . . .
H3 H 0.0572 0.2666 0.8672 0.079 Uiso 1 1 calc R U . . .
O4 O 0.17116(10) 0.38264(14) 0.54242(9) 0.0373(4) Uani 1 1 d . . . . .
N4 N 0.16744(11) 0.14182(17) 0.54015(11) 0.0335(4) Uani 1 1 d . . . . .
C4 C 0.09257(18) 0.2325(3) 0.76988(17) 0.0510(7) Uani 1 1 d . . . . .
H4 H 0.1308 0.2903 0.7754 0.061 Uiso 1 1 calc R U . . .
C5 C 0.08082(14) 0.1619(2) 0.70552(14) 0.0362(5) Uani 1 1 d . . . . .
N5 N 0.23963(17) 0.9136(3) 0.82449(16) 0.0680(8) Uani 1 1 d . . . . .
O5 O 0.30993(10) 0.13781(16) 0.61862(10) 0.0432(4) Uani 1 1 d . . . . .
C6 C 0.02189(16) 0.0762(2) 0.69779(15) 0.0432(6) Uani 1 1 d . . . . .
O6 O 0.28588(11) 0.26709(16) 0.49345(10) 0.0442(4) Uani 1 1 d . . . . .
C7 C 0.13130(14) 0.1775(2) 0.64891(13) 0.0335(5) Uani 1 1 d . . . . .
O7 O 0.40203(14) -0.0588(2) 0.63875(15) 0.0720(7) Uani 1 1 d . . . . .
O8 O 0.36805(16) 0.2996(2) 0.38529(16) 0.0802(8) Uani 1 1 d . . . . .
C8 C 0.16446(16) 0.0828(2) 0.47908(14) 0.0400(6) Uani 1 1 d . . . . .
H8 H 0.1265 0.0248 0.4678 0.048 Uiso 1 1 calc R U . . .
C9 C 0.21680(16) 0.1019(2) 0.42756(13) 0.0427(6) Uani 1 1 d . . . . .
C10 C 0.20912(19) 0.0264(3) 0.36479(15) 0.0545(8) Uani 1 1 d . . . . .
H10 H 0.1732 -0.0346 0.3599 0.065 Uiso 1 1 calc R U . . .
C13 C 0.31704(19) 0.2068(3) 0.37957(16) 0.0559(8) Uani 1 1 d . . . . .
C12 C 0.3072(2) 0.1335(4) 0.31849(17) 0.0674(10) Uani 1 1 d . . . . .
H12 H 0.3368 0.1452 0.2813 0.081 Uiso 1 1 calc R U . . .
C11 C 0.2539(2) 0.0421(4) 0.31121(17) 0.0694(10) Uani 1 1 d . . . . .
H11 H 0.2487 -0.0080 0.2701 0.083 Uiso 1 1 calc R U . . .
C14 C 0.27247(16) 0.1933(2) 0.43720(14) 0.0422(6) Uani 1 1 d . . . . .
C15 C 0.4388(4) 0.2880(7) 0.4152(8) 0.194(7) Uani 0.834(13) 1 d . . P A 1
H15A H 0.4577 0.2187 0.3936 0.233 Uiso 0.834(13) 1 calc R U P A 1
H15B H 0.4407 0.2715 0.4682 0.233 Uiso 0.834(13) 1 calc R U P A 1
C15' C 0.4200(9) 0.2908(18) 0.3388(8) 0.106(15) Uani 0.166(13) 1 d . . P A 2
H15C H 0.4035 0.3299 0.2908 0.127 Uiso 0.166(13) 1 calc DR U P A 2
H15D H 0.4365 0.2115 0.3317 0.127 Uiso 0.166(13) 1 calc R U P A 2
C36 C 0.2924(5) 0.8335(8) 0.8706(5) 0.224(4) Uani 1 1 d . . . . .
H36A H 0.3146 0.7815 0.8388 0.336 Uiso 1 1 calc R U . . .
H36B H 0.2639 0.7893 0.9017 0.336 Uiso 1 1 calc R U . . .
H36C H 0.3336 0.8764 0.9020 0.336 Uiso 1 1 calc R U . . .
C35 C 0.1679(4) 0.8486(6) 0.7889(4) 0.151(2) Uani 1 1 d . . . . .
H35A H 0.1330 0.9000 0.7565 0.227 Uiso 1 1 calc R U . . .
H35B H 0.1421 0.8189 0.8274 0.227 Uiso 1 1 calc R U . . .
H35C H 0.1823 0.7850 0.7599 0.227 Uiso 1 1 calc R U . . .
C34 C 0.2750(3) 0.9649(5) 0.7641(3) 0.1205(18) Uani 1 1 d . . . . .
H34A H 0.2375 1.0151 0.7336 0.181 Uiso 1 1 calc R U . . .
H34B H 0.2899 0.9038 0.7334 0.181 Uiso 1 1 calc R U . . .
H34C H 0.3206 1.0092 0.7860 0.181 Uiso 1 1 calc R U . . .
C33 C 0.2132(4) 1.0072(4) 0.8684(3) 0.136(2) Uani 1 1 d . . . . .
H33A H 0.2579 1.0438 0.8992 0.204 Uiso 1 1 calc R U . . .
H33B H 0.1799 0.9755 0.9001 0.204 Uiso 1 1 calc R U . . .
H33C H 0.1845 1.0638 0.8349 0.204 Uiso 1 1 calc R U . . .
C16 C 0.4953(3) 0.3799(6) 0.4114(4) 0.150(2) Uani 1 1 d . . . . .
H16A H 0.5279 0.3584 0.3763 0.225 Uiso 1 1 calc DR U . A 1
H16B H 0.5274 0.3913 0.4604 0.225 Uiso 1 1 calc R U . A 1
H16C H 0.4680 0.4509 0.3950 0.225 Uiso 1 1 calc DR U . A 1
C17 C 0.3987(3) -0.0599(5) 0.5066(3) 0.1246(19) Uani 1 1 d . . . . .
H17A H 0.4051 0.0229 0.5028 0.187 Uiso 1 1 calc R U . . .
H17B H 0.3702 -0.0895 0.4596 0.187 Uiso 1 1 calc R U . . .
H17C H 0.4494 -0.0964 0.5182 0.187 Uiso 1 1 calc R U . . .
C19 C 0.43366(18) 0.0516(3) 0.65431(17) 0.0557(8) Uani 1 1 d . . . . .
C18 C 0.3573(3) -0.0840(4) 0.5636(3) 0.0901(13) Uani 1 1 d . . . . .
H18A H 0.3425 -0.1656 0.5609 0.108 Uiso 1 1 calc R U . . .
H18B H 0.3094 -0.0382 0.5552 0.108 Uiso 1 1 calc R U . . .
C20 C 0.38539(15) 0.1525(3) 0.64365(14) 0.0443(6) Uani 1 1 d . . . . .
C21 C 0.42262(16) 0.2617(3) 0.66253(16) 0.0467(7) Uani 1 1 d . . . . .
C22 C 0.50355(18) 0.2662(3) 0.6952(2) 0.0662(9) Uani 1 1 d . . . . .
H22 H 0.5270 0.3378 0.7093 0.079 Uiso 1 1 calc R U . . .
C23 C 0.5476(2) 0.1672(4) 0.7064(2) 0.0804(11) Uani 1 1 d . . . . .
H23 H 0.6006 0.1710 0.7284 0.097 Uiso 1 1 calc R U . . .
C24 C 0.5125(2) 0.0599(4) 0.6845(2) 0.0723(10) Uani 1 1 d . . . . .
H24 H 0.5431 -0.0073 0.6904 0.087 Uiso 1 1 calc R U . . .
C25 C 0.38076(14) 0.3702(3) 0.65106(14) 0.0425(6) Uani 1 1 d . . . . .
H25 H 0.4080 0.4384 0.6668 0.051 Uiso 1 1 calc R U . . .
C26 C 0.20202(14) 0.4792(2) 0.56884(13) 0.0347(5) Uani 1 1 d . . . . .
C27 C 0.15713(15) 0.5884(2) 0.55158(14) 0.0384(6) Uani 1 1 d . . . . .
C28 C 0.18269(17) 0.6950(2) 0.58620(16) 0.0476(7) Uani 1 1 d . . . . .
C29 C 0.1373(2) 0.7942(3) 0.5679(2) 0.0628(9) Uani 1 1 d . . . . .
H29 H 0.1542 0.8651 0.5902 0.075 Uiso 1 1 calc R U . . .
C30 C 0.0673(2) 0.7885(3) 0.5170(2) 0.0626(9) Uani 1 1 d . . . . .
H30 H 0.0372 0.8555 0.5057 0.075 Uiso 1 1 calc R U . . .
C31 C 0.04119(18) 0.6846(3) 0.48248(18) 0.0574(8) Uani 1 1 d . . . . .
H31 H -0.0059 0.6815 0.4479 0.069 Uiso 1 1 calc R U . . .
C32 C 0.08590(16) 0.5857(2) 0.49999(16) 0.0463(6) Uani 1 1 d . . . . .
H32 H 0.0683 0.5156 0.4770 0.056 Uiso 1 1 calc R U . . .

loop_
_atom_site_aniso_label
_atom_site_aniso_U_11
_atom_site_aniso_U_22
_atom_site_aniso_U_33
_atom_site_aniso_U_23
_atom_site_aniso_U_13
_atom_site_aniso_U_12
Co1 0.03158(19) 0.0340(2) 0.03243(18) 0.00015(14) 0.00913(13) -0.00018(14)
N1 0.0374(11) 0.0335(11) 0.0452(12) 0.0001(9) 0.0101(9) -0.0022(9)
O1 0.0705(15) 0.0416(12) 0.0785(15) -0.0081(12) -0.0102(12) -0.0026(11)
C1 0.0486(17) 0.062(2) 0.0581(18) 0.0039(15) 0.0180(14) -0.0179(15)
O2 0.0752(15) 0.0725(15) 0.0536(12) -0.0150(11) 0.0215(11) -0.0408(12)
N2 0.0331(11) 0.0386(12) 0.0341(10) 0.0028(9) 0.0105(8) -0.0020(9)
C2 0.0563(19) 0.077(2) 0.0595(19) -0.0031(17) 0.0321(15) -0.0070(17)
O3 0.0369(9) 0.0406(10) 0.0347(9) -0.0049(7) 0.0113(7) -0.0079(8)
N3 0.0391(11) 0.0344(11) 0.0383(11) -0.0008(9) 0.0106(9) -0.0045(9)
C3 0.074(2) 0.071(2) 0.063(2) -0.0227(17) 0.0374(17) -0.0183(18)
O4 0.0350(9) 0.0336(9) 0.0425(9) -0.0029(7) 0.0055(7) -0.0007(7)
N4 0.0365(11) 0.0317(11) 0.0330(10) 0.0008(8) 0.0084(8) 0.0022(9)
C4 0.0547(17) 0.0477(17) 0.0565(17) -0.0148(13) 0.0254(14) -0.0135(13)
C5 0.0358(13) 0.0349(13) 0.0397(13) 0.0006(11) 0.0120(10) -0.0003(11)
N5 0.0733(19) 0.0656(19) 0.0684(18) 0.0060(15) 0.0217(15) 0.0142(15)
O5 0.0366(10) 0.0411(10) 0.0515(11) 0.0059(8) 0.0077(8) 0.0043(8)
C6 0.0439(15) 0.0432(15) 0.0427(14) -0.0009(12) 0.0091(11) -0.0078(12)
O6 0.0504(11) 0.0463(11) 0.0408(10) -0.0009(8) 0.0209(8) -0.0015(8)
C7 0.0343(12) 0.0295(12) 0.0369(12) 0.0021(10) 0.0078(10) 0.0014(10)
O7 0.0679(15) 0.0560(14) 0.0882(17) 0.0148(13) 0.0056(13) 0.0172(12)
O8 0.0772(18) 0.0815(18) 0.0978(19) 0.0080(15) 0.0565(15) 0.0016(15)
C8 0.0465(15) 0.0358(14) 0.0360(13) -0.0020(11) 0.0033(11) 0.0020(11)
C9 0.0521(16) 0.0442(15) 0.0317(13) -0.0009(11) 0.0079(11) 0.0146(13)
C10 0.0659(19) 0.0580(19) 0.0387(14) -0.0069(13) 0.0079(13) 0.0162(15)
C13 0.0609(19) 0.066(2) 0.0464(16) 0.0104(15) 0.0249(14) 0.0179(17)
C12 0.077(2) 0.090(3) 0.0417(16) 0.0064(17) 0.0278(16) 0.027(2)
C11 0.086(3) 0.083(3) 0.0398(16) -0.0096(16) 0.0150(16) 0.031(2)
C14 0.0476(15) 0.0473(16) 0.0334(13) 0.0069(12) 0.0121(11) 0.0151(13)
C15 0.064(4) 0.108(6) 0.377(18) 0.018(8) -0.039(7) -0.008(4)
C15' 0.18(3) 0.048(13) 0.14(2) 0.032(14) 0.15(3) 0.035(16)
C36 0.184(7) 0.262(10) 0.225(8) 0.125(8) 0.034(6) 0.128(7)
C35 0.137(5) 0.145(6) 0.174(6) -0.014(5) 0.036(4) -0.046(4)
C34 0.132(4) 0.155(5) 0.089(3) 0.002(3) 0.056(3) -0.017(4)
C33 0.219(6) 0.092(4) 0.124(4) -0.026(3) 0.103(4) -0.003(4)
C16 0.111(4) 0.153(6) 0.195(7) 0.008(5) 0.049(4) -0.033(4)
C17 0.110(4) 0.144(5) 0.120(4) 0.025(4) 0.023(3) 0.022(4)
C19 0.0499(17) 0.060(2) 0.0574(18) 0.0149(15) 0.0105(14) 0.0126(15)
C18 0.083(3) 0.077(3) 0.109(3) 0.001(2) 0.014(3) 0.022(2)
C20 0.0381(14) 0.0553(17) 0.0411(14) 0.0100(13) 0.0117(11) 0.0053(13)
C21 0.0342(14) 0.0614(19) 0.0448(15) 0.0091(13) 0.0083(11) 0.0034(13)
C22 0.0369(16) 0.077(2) 0.081(2) 0.0090(19) 0.0029(15) -0.0004(16)
C23 0.0377(17) 0.097(3) 0.101(3) 0.018(2) -0.0013(17) 0.0097(19)
C24 0.0490(19) 0.080(3) 0.086(2) 0.023(2) 0.0063(17) 0.0228(18)
C25 0.0333(14) 0.0521(17) 0.0428(14) 0.0027(12) 0.0091(11) -0.0069(12)
C26 0.0357(13) 0.0348(13) 0.0365(12) 0.0011(10) 0.0144(10) -0.0016(10)
C27 0.0391(14) 0.0358(14) 0.0429(14) 0.0031(11) 0.0145(11) -0.0019(11)
C28 0.0518(17) 0.0380(15) 0.0529(16) 0.0014(13) 0.0098(13) -0.0031(13)
C29 0.077(2) 0.0347(16) 0.076(2) 0.0021(15) 0.0134(18) 0.0027(15)
C30 0.068(2) 0.0403(17) 0.079(2) 0.0133(16) 0.0130(18) 0.0144(15)
C31 0.0514(17) 0.0506(19) 0.0671(19) 0.0099(15) 0.0037(14) 0.0078(14)
C32 0.0425(15) 0.0426(15) 0.0538(16) 0.0010(13) 0.0091(12) 0.0003(12)

loop_
_atom_type_symbol
_atom_type_description
_atom_type_scat_dispersion_real
_atom_type_scat_dispersion_imag
_atom_type_scat_source
C C 0.0033 0.0016 'International Tables Vol C Tables 4.2.6.8 and 6.1.1.4'
H H 0.0000 0.0000 'International Tables Vol C Tables 4.2.6.8 and 6.1.1.4'
N N 0.0061 0.0033 'International Tables Vol C Tables 4.2.6.8 and 6.1.1.4'
O O 0.0106 0.0060 'International Tables Vol C Tables 4.2.6.8 and 6.1.1.4'
Co Co 0.3494 0.9721 'International Tables Vol C Tables 4.2.6.8 and 6.1.1.4'

loop_
_geom_angle_atom_site_label_1
_geom_angle_atom_site_label_2
_geom_angle_atom_site_label_3
_geom_angle
_geom_angle_site_symmetry_1
_geom_angle_site_symmetry_3
O6 Co1 N4 95.57(8) . .
O6 Co1 O5 91.09(8) . .
N4 Co1 O5 88.05(9) . .
O6 Co1 N2 87.46(8) . .
N4 Co1 N2 175.79(8) . .
O5 Co1 N2 94.83(9) . .
O6 Co1 O4 90.41(8) . .
N4 Co1 O4 93.89(8) . .
O5 Co1 O4 177.42(8) . .
N2 Co1 O4 83.15(8) . .
O6 Co1 O3 177.13(8) . .
N4 Co1 O3 83.04(8) . .
O5 Co1 O3 91.37(8) . .
N2 Co1 O3 93.80(8) . .
O4 Co1 O3 87.18(7) . .
C26 N1 N2 109.0(2) . .
C28 O1 H1 109.5 . .
C2 C1 C6 120.8(3) . .
C2 C1 H1A 119.6 . .
C6 C1 H1A 119.6 . .
C6 O2 H2 109.5 . .
C25 N2 N1 118.6(2) . .
C25 N2 Co1 127.15(19) . .
N1 N2 Co1 114.08(15) . .
C1 C2 C3 120.6(3) . .
C1 C2 H2A 119.7 . .
C3 C2 H2A 119.7 . .
C7 O3 Co1 109.58(14) . .
C7 N3 N4 109.25(19) . .
C4 C3 C2 119.5(3) . .
C4 C3 H3 120.3 . .
C2 C3 H3 120.3 . .
C26 O4 Co1 109.40(15) . .
C8 N4 N3 118.5(2) . .
C8 N4 Co1 127.23(18) . .
N3 N4 Co1 114.12(14) . .
C3 C4 C5 121.5(3) . .
C3 C4 H4 119.3 . .
C5 C4 H4 119.3 . .
C4 C5 C6 118.3(2) . .
C4 C5 C7 119.6(2) . .
C6 C5 C7 122.1(2) . .
C36 N5 C33 112.6(5) . .
C36 N5 C34 112.0(4) . .
C33 N5 C34 109.1(4) . .
C36 N5 C35 108.4(5) . .
C33 N5 C35 106.3(4) . .
C34 N5 C35 108.2(4) . .
C20 O5 Co1 124.35(17) . .
O2 C6 C1 118.3(2) . .
O2 C6 C5 122.3(2) . .
C1 C6 C5 119.4(2) . .
C14 O6 Co1 124.23(17) . .
O3 C7 N3 123.9(2) . .
O3 C7 C5 118.7(2) . .
N3 C7 C5 117.4(2) . .
C19 O7 C18 119.2(3) . .
C15 O8 C13 120.9(5) . .
C13 O8 C15' 113.1(7) . .
N4 C8 C9 123.3(2) . .
N4 C8 H8 118.4 . .
C9 C8 H8 118.4 . .
C14 C9 C10 120.7(3) . .
C14 C9 C8 122.4(2) . .
C10 C9 C8 116.9(3) . .
C11 C10 C9 120.6(3) . .
C11 C10 H10 119.7 . .
C9 C10 H10 119.7 . .
C12 C13 O8 120.9(3) . .
C12 C13 C14 121.5(3) . .
O8 C13 C14 117.6(3) . .
C13 C12 C11 121.1(3) . .
C13 C12 H12 119.4 . .
C11 C12 H12 119.4 . .
C10 C11 C12 119.5(3) . .
C10 C11 H11 120.2 . .
C12 C11 H11 120.2 . .
O6 C14 C9 126.2(2) . .
O6 C14 C13 117.3(3) . .
C9 C14 C13 116.5(3) . .
O8 C15 C16 121.2(7) . .
O8 C15 H15A 107.0 . .
C16 C15 H15A 107.0 . .
O8 C15 H15B 107.0 . .
C16 C15 H15B 107.0 . .
H15A C15 H15B 106.8 . .
O8 C15' C16 89.1(6) . .
O8 C15' H15C 113.8 . .
C16 C15' H15C 113.8 . .
O8 C15' H15D 113.8 . .
C16 C15' H15D 113.8 . .
H15C C15' H15D 111.0 . .
N5 C36 H36A 109.5 . .
N5 C36 H36B 109.5 . .
H36A C36 H36B 109.5 . .
N5 C36 H36C 109.5 . .
H36A C36 H36C 109.5 . .
H36B C36 H36C 109.5 . .
N5 C35 H35A 109.5 . .
N5 C35 H35B 109.5 . .
H35A C35 H35B 109.5 . .
N5 C35 H35C 109.5 . .
H35A C35 H35C 109.5 . .
H35B C35 H35C 109.5 . .
N5 C34 H34A 109.5 . .
N5 C34 H34B 109.5 . .
H34A C34 H34B 109.5 . .
N5 C34 H34C 109.5 . .
H34A C34 H34C 109.5 . .
H34B C34 H34C 109.5 . .
N5 C33 H33A 109.5 . .
N5 C33 H33B 109.5 . .
H33A C33 H33B 109.5 . .
N5 C33 H33C 109.5 . .
H33A C33 H33C 109.5 . .
H33B C33 H33C 109.5 . .
C15 C16 H16A 109.5 . .
C15 C16 H16B 109.5 . .
H16A C16 H16B 109.5 . .
C15 C16 H16C 109.5 . .
H16A C16 H16C 109.5 . .
H16B C16 H16C 109.5 . .
C18 C17 H17A 109.5 . .
C18 C17 H17B 109.5 . .
H17A C17 H17B 109.5 . .
C18 C17 H17C 109.5 . .
H17A C17 H17C 109.5 . .
H17B C17 H17C 109.5 . .
C24 C19 O7 117.9(3) . .
C24 C19 C20 120.9(3) . .
O7 C19 C20 121.1(3) . .
C17 C18 O7 113.1(4) . .
C17 C18 H18A 109.0 . .
O7 C18 H18A 109.0 . .
C17 C18 H18B 109.0 . .
O7 C18 H18B 109.0 . .
H18A C18 H18B 107.8 . .
O5 C20 C19 117.7(3) . .
O5 C20 C21 125.0(2) . .
C19 C20 C21 117.2(3) . .
C22 C21 C20 120.1(3) . .
C22 C21 C25 117.5(3) . .
C20 C21 C25 122.4(2) . .
C23 C22 C21 121.0(3) . .
C23 C22 H22 119.5 . .
C21 C22 H22 119.5 . .
C22 C23 C24 119.4(3) . .
C22 C23 H23 120.3 . .
C24 C23 H23 120.3 . .
C19 C24 C23 121.3(3) . .
C19 C24 H24 119.3 . .
C23 C24 H24 119.3 . .
N2 C25 C21 123.7(3) . .
N2 C25 H25 118.1 . .
C21 C25 H25 118.1 . .
O4 C26 N1 124.0(2) . .
O4 C26 C27 119.3(2) . .
N1 C26 C27 116.8(2) . .
C32 C27 C28 118.6(2) . .
C32 C27 C26 119.0(2) . .
C28 C27 C26 122.4(2) . .
O1 C28 C29 118.2(3) . .
O1 C28 C27 122.3(3) . .
C29 C28 C27 119.4(3) . .
C30 C29 C28 120.5(3) . .
C30 C29 H29 119.7 . .
C28 C29 H29 119.7 . .
C29 C30 C31 120.9(3) . .
C29 C30 H30 119.5 . .
C31 C30 H30 119.5 . .
C32 C31 C30 119.1(3) . .
C32 C31 H31 120.5 . .
C30 C31 H31 120.5 . .
C31 C32 C27 121.5(3) . .
C31 C32 H32 119.3 . .
C27 C32 H32 119.3 . .

loop_
_geom_bond_atom_site_label_1
_geom_bond_atom_site_label_2
_geom_bond_distance
_geom_bond_site_symmetry_2
Co1 O6 1.8659(17) .
Co1 N4 1.873(2) .
Co1 O5 1.8748(18) .
Co1 N2 1.876(2) .
Co1 O4 1.9096(17) .
Co1 O3 1.9104(17) .
N1 C26 1.331(3) .
N1 N2 1.388(3) .
O1 C28 1.357(3) .
O1 H1 0.8200 .
C1 C2 1.371(4) .
C1 C6 1.392(4) .
C1 H1A 0.9300 .
O2 C6 1.354(3) .
O2 H2 0.8200 .
N2 C25 1.288(3) .
C2 C3 1.381(4) .
C2 H2A 0.9300 .
O3 C7 1.286(3) .
N3 C7 1.319(3) .
N3 N4 1.394(3) .
C3 C4 1.373(4) .
C3 H3 0.9300 .
O4 C26 1.282(3) .
N4 C8 1.288(3) .
C4 C5 1.400(4) .
C4 H4 0.9300 .
C5 C6 1.406(3) .
C5 C7 1.480(3) .
N5 C36 1.444(6) .
N5 C33 1.461(5) .
N5 C34 1.473(5) .
N5 C35 1.487(6) .
O5 C20 1.312(3) .
O6 C14 1.309(3) .
O7 C19 1.387(4) .
O7 C18 1.459(5) .
O8 C15 1.250(7) .
O8 C13 1.376(4) .
O8 C15' 1.349(16) .
C8 C9 1.437(4) .
C8 H8 0.9300 .
C9 C14 1.414(4) .
C9 C10 1.413(4) .
C10 C11 1.365(4) .
C10 H10 0.9300 .
C13 C12 1.372(5) .
C13 C14 1.420(4) .
C12 C11 1.388(5) .
C12 H12 0.9300 .
C11 H11 0.9300 .
C15 C16 1.451(9) .
C15 H15A 0.9700 .
C15 H15B 0.9700 .
C15' C16 1.954(8) .
C15' H15C 0.9700 .
C15' H15D 0.9700 .
C36 H36A 0.9600 .
C36 H36B 0.9600 .
C36 H36C 0.9600 .
C35 H35A 0.9600 .
C35 H35B 0.9600 .
C35 H35C 0.9600 .
C34 H34A 0.9600 .
C34 H34B 0.9600 .
C34 H34C 0.9600 .
C33 H33A 0.9600 .
C33 H33B 0.9600 .
C33 H33C 0.9600 .
C16 H16A 0.9600 .
C16 H16B 0.9600 .
C16 H16C 0.9600 .
C17 C18 1.391(6) .
C17 H17A 0.9600 .
C17 H17B 0.9600 .
C17 H17C 0.9600 .
C19 C24 1.376(4) .
C19 C20 1.421(4) .
C18 H18A 0.9700 .
C18 H18B 0.9700 .
C20 C21 1.421(4) .
C21 C22 1.416(4) .
C21 C25 1.436(4) .
C22 C23 1.363(5) .
C22 H22 0.9300 .
C23 C24 1.397(5) .
C23 H23 0.9300 .
C24 H24 0.9300 .
C25 H25 0.9300 .
C26 C27 1.477(3) .
C27 C32 1.399(4) .
C27 C28 1.406(4) .
C28 C29 1.388(4) .
C29 C30 1.378(5) .
C29 H29 0.9300 .
C30 C31 1.380(5) .
C30 H30 0.9300 .
C31 C32 1.377(4) .
C31 H31 0.9300 .
C32 H32 0.9300 .
